data_1515698
loop_
_publ_author_name
'Beckford, Floyd'
'Thessing, Jeffrey'
'Woods, Jason'
'Didion, Jacob'
'Gerasimchuk, Nikolay'
'Gonzalez-Sarrias, Antonio'
'Seeram, Navindra P.'

_publ_section_title
;
 Synthesis and structure of
 [(\h(6)-p-cymene)Ru(2-anthracen-9-ylmethylene-N-ethylhydrazinecarbothioamide)Cl]Cl;
 biological evaluation, topoisomerase II inhibition and reaction with DNA
 and human serum albumin.
;
_journal_issue 5
_journal_name_full 'Metallomics : integrated biometal science'
_journal_page_first 491
_journal_page_last 502
_journal_paper_doi 10.1039/c1mt00003a
_journal_volume 3
_journal_year 2011
_chemical_compound_source 'synthesized new Ru(II) complex'
_chemical_formula_moiety 'C28 H31 Cl N3 Ru S, Cl'
_chemical_formula_sum 'C28 H31 Cl2 N3 Ru S'
_chemical_formula_weight 613.59
_chemical_name_common 'FAB 302'
_chemical_name_systematic
;
Ru(II)-monoarene-thiosemicarbazide complex
;
_space_group_IT_number 2
_symmetry_cell_setting triclinic
_symmetry_Int_Tables_number 2
_symmetry_space_group_name_Hall '-P 1'
_symmetry_space_group_name_H-M 'P -1'
_atom_sites_solution_hydrogens geom
_atom_sites_solution_primary direct
_atom_sites_solution_secondary difmap
_audit_creation_method SHELXL-97
_cell_angle_alpha 82.6790(10)
_cell_angle_beta 79.5180(10)
_cell_angle_gamma 73.7410(10)
_cell_formula_units_Z 2
_cell_length_a 10.9976(7)
_cell_length_b 11.9803(7)
_cell_length_c 12.8925(8)
_cell_measurement_reflns_used 791
_cell_measurement_temperature 296(2)
_cell_measurement_theta_max 54.25
_cell_measurement_theta_min 2.57
_cell_volume 1598.22(17)
_computing_cell_refinement 'SAINT (Bruker, 1998)'
_computing_data_collection 'SMART (Bruker, 1998)'
_computing_data_reduction 'SAINT (Bruker, 1998)'
_computing_molecular_graphics 'ORTEP-III (Burnett & Johnson, 1996)'
_computing_publication_material 'CIFTAB (Sheldrick, 1997)'
_computing_structure_refinement 'SHELXL-97 (Sheldrick, 1997)'
_computing_structure_solution 'SHELXS-97 (Sheldrick, 1990)'
_diffrn_ambient_temperature 296(2)
_diffrn_measured_fraction_theta_full 0.988
_diffrn_measured_fraction_theta_max 0.988
_diffrn_measurement_device_type 'Bruker APEX2 CCD area detector'
_diffrn_measurement_method 'omega scans'
_diffrn_radiation_monochromator graphite
_diffrn_radiation_source 'fine-focus sealed tube'
_diffrn_radiation_type MoK\a
_diffrn_radiation_wavelength 0.71073
_diffrn_reflns_av_R_equivalents 0.0183
_diffrn_reflns_av_sigmaI/netI 0.0234
_diffrn_reflns_limit_h_max 14
_diffrn_reflns_limit_h_min -14
_diffrn_reflns_limit_k_max 15
_diffrn_reflns_limit_k_min -15
_diffrn_reflns_limit_l_max 17
_diffrn_reflns_limit_l_min -17
_diffrn_reflns_number 19364
_diffrn_reflns_theta_full 28.28
_diffrn_reflns_theta_max 28.28
_diffrn_reflns_theta_min 1.61
_exptl_absorpt_coefficient_mu 0.742
_exptl_absorpt_correction_T_max 1.0000
_exptl_absorpt_correction_T_min 0.8856
_exptl_absorpt_correction_type numerical
_exptl_absorpt_process_details 'SADABS (Bruker AXS, 2005)'
_exptl_crystal_colour orange
_exptl_crystal_density_diffrn 1.275
_exptl_crystal_density_meas ?
_exptl_crystal_density_method 'not measured'
_exptl_crystal_description plate
_exptl_crystal_F_000 628
_exptl_crystal_size_max 0.41
_exptl_crystal_size_mid 0.37
_exptl_crystal_size_min 0.11
_refine_diff_density_max 0.517
_refine_diff_density_min -0.260
_refine_diff_density_rms 0.048
_refine_ls_extinction_method none
_refine_ls_goodness_of_fit_ref 1.030
_refine_ls_hydrogen_treatment constr
_refine_ls_matrix_type full
_refine_ls_number_parameters 320
_refine_ls_number_reflns 7843
_refine_ls_number_restraints 0
_refine_ls_restrained_S_all 1.030
_refine_ls_R_factor_all 0.0299
_refine_ls_R_factor_gt 0.0247
_refine_ls_shift/su_max 0.003
_refine_ls_shift/su_mean 0.000
_refine_ls_structure_factor_coef Fsqd
_refine_ls_weighting_details 'calc w=1/[\s^2^(Fo^2^)+(0.0395P)^2^+0.0000P] where P=(Fo^2^+2Fc^2^)/3'
_refine_ls_weighting_scheme calc
_refine_ls_wR_factor_gt 0.0638
_refine_ls_wR_factor_ref 0.0659
_reflns_number_gt 6839
_reflns_number_total 7843
_reflns_threshold_expression >2sigma(I)
_cod_data_source_file c1mt00003a.txt
_cod_data_source_block sq-centro-5
_cod_depositor_comments
;
The following automatic conversions were performed:

'_symmetry_cell_setting' value 'Triclinic' changed to 'triclinic'
according to
/usr/data/users/saulius/automatic-downloads/retrospective/RSC/lib/dictionaries/cif_core.dic
dictionary named 'cif_core.dic' version 2.4.2 from 2011-04-26.

Automatic conversion script
Id: cif_fix_values 2281 2013-09-26 08:29:07Z andrius 

The following automatic conversions were performed:

'_exptl_crystal_density_meas' value 'not measured' was changed to '?'
- the value is perceived as not measured.

Automatic conversion script
Id: cif_fix_values 3008 2015-01-20 13:52:24Z robertas 
;
_cod_database_code 1515698

loop_
_symmetry_equiv_pos_as_xyz
'x, y, z'
'-x, -y, -z'

loop_
_atom_site_label
_atom_site_type_symbol
_atom_site_fract_x
_atom_site_fract_y
_atom_site_fract_z
_atom_site_U_iso_or_equiv
_atom_site_adp_type
_atom_site_occupancy
_atom_site_symmetry_multiplicity
_atom_site_calc_flag
_atom_site_refinement_flags
C1 C 0.9459(2) 0.2636(2) 0.2994(2) 0.0806(7) Uani 1 1 d .
H1A H 0.8990 0.3126 0.3547 0.121 Uiso 1 1 calc R
H1B H 1.0257 0.2827 0.2732 0.121 Uiso 1 1 calc R
H1C H 0.9624 0.1834 0.3269 0.121 Uiso 1 1 calc R
C2 C 0.86913(18) 0.28262(15) 0.21155(17) 0.0571(5) Uani 1 1 d .
H2A H 0.9178 0.2344 0.1552 0.068 Uiso 1 1 calc R
H2B H 0.7911 0.2585 0.2372 0.068 Uiso 1 1 calc R
C3 C 0.72678(15) 0.48140(13) 0.19940(12) 0.0398(3) Uani 1 1 d .
C4 C 0.60383(16) 0.77715(13) 0.13183(13) 0.0425(3) Uani 1 1 d .
H4 H 0.6805 0.7846 0.0909 0.051 Uiso 1 1 calc R
C5 C 0.49237(15) 0.88049(13) 0.13672(12) 0.0399(3) Uani 1 1 d .
C6 C 0.40920(16) 0.89743(13) 0.06198(13) 0.0423(3) Uani 1 1 d .
C7 C 0.42695(19) 0.81872(15) -0.01674(14) 0.0522(4) Uani 1 1 d .
H7 H 0.4975 0.7540 -0.0208 0.063 Uiso 1 1 calc R
C8 C 0.3432(2) 0.83634(18) -0.08550(17) 0.0681(6) Uani 1 1 d .
H8 H 0.3571 0.7841 -0.1366 0.082 Uiso 1 1 calc R
C9 C 0.2351(2) 0.93289(19) -0.08067(18) 0.0726(6) Uani 1 1 d .
H9 H 0.1773 0.9428 -0.1277 0.087 Uiso 1 1 calc R
C10 C 0.2142(2) 1.01106(17) -0.00892(18) 0.0644(5) Uani 1 1 d .
H10 H 0.1429 1.0750 -0.0077 0.077 Uiso 1 1 calc R
C11 C 0.30014(17) 0.99715(14) 0.06555(14) 0.0475(4) Uani 1 1 d .
C12 C 0.28261(18) 1.07701(14) 0.13992(16) 0.0528(4) Uani 1 1 d .
H12 H 0.2122 1.1418 0.1417 0.063 Uiso 1 1 calc R
C13 C 0.36709(17) 1.06290(14) 0.21158(14) 0.0487(4) Uani 1 1 d .
C14 C 0.3500(2) 1.14515(17) 0.28778(18) 0.0665(5) Uani 1 1 d .
H14 H 0.2801 1.2105 0.2900 0.080 Uiso 1 1 calc R
C15 C 0.4337(2) 1.12960(19) 0.35675(19) 0.0754(6) Uani 1 1 d .
H15 H 0.4210 1.1842 0.4056 0.091 Uiso 1 1 calc R
C16 C 0.5405(2) 1.03056(19) 0.35479(17) 0.0687(6) Uani 1 1 d .
H16 H 0.5977 1.0209 0.4022 0.082 Uiso 1 1 calc R
C17 C 0.56029(19) 0.94970(16) 0.28465(15) 0.0547(4) Uani 1 1 d .
H17 H 0.6304 0.8848 0.2852 0.066 Uiso 1 1 calc R
C18 C 0.47547(16) 0.96258(13) 0.21015(12) 0.0438(4) Uani 1 1 d .
C19 C 0.2971(2) 0.83265(19) 0.47813(17) 0.0689(6) Uani 1 1 d .
H19A H 0.3310 0.8937 0.4388 0.103 Uiso 1 1 calc R
H19B H 0.3497 0.7944 0.5308 0.103 Uiso 1 1 calc R
H19C H 0.2112 0.8654 0.5119 0.103 Uiso 1 1 calc R
C20 C 0.29590(16) 0.74576(15) 0.40429(14) 0.0474(4) Uani 1 1 d .
C21 C 0.31154(16) 0.62579(15) 0.43954(13) 0.0474(4) Uani 1 1 d .
H21 H 0.3223 0.6008 0.5094 0.057 Uiso 1 1 calc R
C22 C 0.31092(15) 0.54488(14) 0.37035(13) 0.0443(4) Uani 1 1 d .
H22 H 0.3183 0.4675 0.3960 0.053 Uiso 1 1 calc R
C23 C 0.29928(15) 0.57784(14) 0.26180(13) 0.0422(3) Uani 1 1 d .
C24 C 0.29792(19) 0.48786(16) 0.19011(16) 0.0575(5) Uani 1 1 d .
H24 H 0.3607 0.4153 0.2087 0.069 Uiso 1 1 calc R
C25 C 0.1664(3) 0.4644(2) 0.2121(2) 0.0912(8) Uani 1 1 d .
H25A H 0.1026 0.5352 0.1973 0.137 Uiso 1 1 calc R
H25B H 0.1487 0.4370 0.2851 0.137 Uiso 1 1 calc R
H25C H 0.1648 0.4063 0.1679 0.137 Uiso 1 1 calc R
C26 C 0.3335(3) 0.5220(3) 0.07463(19) 0.1037(10) Uani 1 1 d .
H26A H 0.2692 0.5892 0.0529 0.156 Uiso 1 1 calc R
H26B H 0.3391 0.4585 0.0339 0.156 Uiso 1 1 calc R
H26C H 0.4148 0.5401 0.0633 0.156 Uiso 1 1 calc R
C27 C 0.28999(15) 0.69570(14) 0.22687(13) 0.0422(3) Uani 1 1 d .
H27 H 0.2874 0.7195 0.1556 0.051 Uiso 1 1 calc R
C28 C 0.28451(15) 0.77932(14) 0.29779(13) 0.0443(4) Uani 1 1 d .
H28 H 0.2732 0.8574 0.2730 0.053 Uiso 1 1 calc R
Cl1 Cl 0.60385(4) 0.66011(4) 0.41373(3) 0.05018(10) Uani 1 1 d .
Cl2 Cl 0.93378(5) 0.66866(4) 0.02230(5) 0.07659(17) Uani 1 1 d .
N1 N 0.83579(14) 0.40467(12) 0.16914(12) 0.0503(3) Uani 1 1 d .
H1 H 0.8909 0.4279 0.1213 0.060 Uiso 1 1 calc R
N2 N 0.71536(13) 0.59199(11) 0.16003(11) 0.0428(3) Uani 1 1 d .
H2 H 0.7801 0.6105 0.1210 0.051 Uiso 1 1 calc R
N3 N 0.60073(12) 0.67782(10) 0.18089(10) 0.0360(3) Uani 1 1 d .
Ru1 Ru 0.461235(11) 0.629896(9) 0.304656(9) 0.03411(5) Uani 1 1 d .
S1 S 0.60196(4) 0.44354(3) 0.28176(3) 0.04351(9) Uani 1 1 d .

loop_
_atom_site_aniso_label
_atom_site_aniso_U_11
_atom_site_aniso_U_22
_atom_site_aniso_U_33
_atom_site_aniso_U_23
_atom_site_aniso_U_13
_atom_site_aniso_U_12
C1 0.0581(12) 0.0784(15) 0.0990(18) 0.0265(13) -0.0235(12) -0.0154(11)
C2 0.0481(10) 0.0365(8) 0.0792(13) -0.0069(8) -0.0037(9) -0.0019(7)
C3 0.0434(8) 0.0366(8) 0.0376(8) -0.0036(6) -0.0100(6) -0.0050(6)
C4 0.0434(8) 0.0374(8) 0.0419(8) 0.0018(6) -0.0014(7) -0.0082(7)
C5 0.0427(8) 0.0303(7) 0.0425(8) 0.0040(6) -0.0038(7) -0.0078(6)
C6 0.0505(9) 0.0324(7) 0.0433(8) 0.0038(6) -0.0072(7) -0.0126(7)
C7 0.0663(12) 0.0401(9) 0.0494(10) -0.0017(7) -0.0104(8) -0.0128(8)
C8 0.0948(16) 0.0564(12) 0.0614(12) -0.0048(9) -0.0274(11) -0.0237(11)
C9 0.0903(16) 0.0624(13) 0.0772(14) 0.0036(11) -0.0463(13) -0.0225(12)
C10 0.0652(12) 0.0466(10) 0.0839(15) 0.0090(10) -0.0321(11) -0.0117(9)
C11 0.0515(10) 0.0344(8) 0.0567(10) 0.0051(7) -0.0146(8) -0.0112(7)
C12 0.0494(10) 0.0341(8) 0.0684(12) -0.0009(8) -0.0098(9) -0.0017(7)
C13 0.0526(10) 0.0358(8) 0.0556(10) -0.0055(7) -0.0049(8) -0.0094(7)
C14 0.0764(14) 0.0451(10) 0.0742(14) -0.0174(9) -0.0085(11) -0.0064(10)
C15 0.0963(17) 0.0617(13) 0.0729(14) -0.0265(11) -0.0133(13) -0.0190(12)
C16 0.0850(15) 0.0670(13) 0.0618(12) -0.0091(10) -0.0258(11) -0.0216(12)
C17 0.0616(11) 0.0488(10) 0.0546(10) -0.0015(8) -0.0157(9) -0.0130(8)
C18 0.0523(10) 0.0339(8) 0.0447(9) 0.0019(7) -0.0080(7) -0.0123(7)
C19 0.0761(14) 0.0700(13) 0.0598(12) -0.0296(10) 0.0083(10) -0.0193(11)
C20 0.0439(9) 0.0490(9) 0.0472(9) -0.0106(7) 0.0035(7) -0.0126(7)
C21 0.0468(9) 0.0563(10) 0.0370(8) -0.0005(7) -0.0002(7) -0.0155(8)
C22 0.0424(8) 0.0408(8) 0.0497(9) 0.0053(7) -0.0074(7) -0.0145(7)
C23 0.0395(8) 0.0407(8) 0.0481(9) -0.0019(7) -0.0100(7) -0.0119(7)
C24 0.0633(11) 0.0462(10) 0.0697(12) -0.0085(9) -0.0276(10) -0.0128(9)
C25 0.0958(19) 0.0883(18) 0.116(2) -0.0088(15) -0.0391(16) -0.0517(15)
C26 0.156(3) 0.107(2) 0.0649(15) -0.0374(14) -0.0023(16) -0.057(2)
C27 0.0382(8) 0.0425(8) 0.0432(8) 0.0025(7) -0.0090(6) -0.0071(7)
C28 0.0395(8) 0.0360(8) 0.0522(9) -0.0022(7) -0.0013(7) -0.0055(6)
Cl1 0.0595(3) 0.0516(2) 0.0450(2) -0.00013(17) -0.01956(19) -0.01794(19)
Cl2 0.0547(3) 0.0502(3) 0.1066(4) 0.0003(3) 0.0185(3) -0.0067(2)
N1 0.0451(8) 0.0408(7) 0.0558(8) -0.0023(6) -0.0025(6) -0.0007(6)
N2 0.0385(7) 0.0366(7) 0.0450(7) 0.0020(5) -0.0001(6) -0.0030(5)
N3 0.0391(7) 0.0319(6) 0.0347(6) -0.0020(5) -0.0075(5) -0.0049(5)
Ru1 0.03769(7) 0.03121(7) 0.03257(7) -0.00102(4) -0.00613(5) -0.00789(5)
S1 0.0452(2) 0.03187(18) 0.0498(2) -0.00009(16) -0.00521(17) -0.00690(16)

loop_
_atom_type_symbol
_atom_type_description
_atom_type_scat_dispersion_real
_atom_type_scat_dispersion_imag
_atom_type_scat_source
C C 0.0033 0.0016 'International Tables Vol C Tables 4.2.6.8 and 6.1.1.4'
H H 0.0000 0.0000 'International Tables Vol C Tables 4.2.6.8 and 6.1.1.4'
N N 0.0061 0.0033 'International Tables Vol C Tables 4.2.6.8 and 6.1.1.4'
S S 0.1246 0.1234 'International Tables Vol C Tables 4.2.6.8 and 6.1.1.4'
Cl Cl 0.1484 0.1585 'International Tables Vol C Tables 4.2.6.8 and 6.1.1.4'
Ru Ru -1.2594 0.8363 'International Tables Vol C Tables 4.2.6.8 and 6.1.1.4'

loop_
_geom_angle_atom_site_label_1
_geom_angle_atom_site_label_2
_geom_angle_atom_site_label_3
_geom_angle
C2 C1 H1A 109.5
C2 C1 H1B 109.5
H1A C1 H1B 109.5
C2 C1 H1C 109.5
H1A C1 H1C 109.5
H1B C1 H1C 109.5
N1 C2 C1 112.22(17)
N1 C2 H2A 109.2
C1 C2 H2A 109.2
N1 C2 H2B 109.2
C1 C2 H2B 109.2
H2A C2 H2B 107.9
N1 C3 N2 117.05(15)
N1 C3 S1 122.66(12)
N2 C3 S1 120.25(12)
N3 C4 C5 123.58(14)
N3 C4 H4 118.2
C5 C4 H4 118.2
C18 C5 C6 121.38(14)
C18 C5 C4 120.35(15)
C6 C5 C4 118.16(14)
C5 C6 C7 122.86(15)
C5 C6 C11 119.03(15)
C7 C6 C11 118.10(16)
C8 C7 C6 121.16(18)
C8 C7 H7 119.4
C6 C7 H7 119.4
C7 C8 C9 120.68(19)
C7 C8 H8 119.7
C9 C8 H8 119.7
C10 C9 C8 120.8(2)
C10 C9 H9 119.6
C8 C9 H9 119.6
C9 C10 C11 120.90(19)
C9 C10 H10 119.6
C11 C10 H10 119.6
C12 C11 C10 122.51(17)
C12 C11 C6 119.18(16)
C10 C11 C6 118.31(17)
C13 C12 C11 122.02(16)
C13 C12 H12 119.0
C11 C12 H12 119.0
C12 C13 C14 122.24(17)
C12 C13 C18 119.45(15)
C14 C13 C18 118.30(17)
C15 C14 C13 121.19(19)
C15 C14 H14 119.4
C13 C14 H14 119.4
C14 C15 C16 120.2(2)
C14 C15 H15 119.9
C16 C15 H15 119.9
C17 C16 C15 120.8(2)
C17 C16 H16 119.6
C15 C16 H16 119.6
C16 C17 C18 121.05(18)
C16 C17 H17 119.5
C18 C17 H17 119.5
C5 C18 C17 122.72(15)
C5 C18 C13 118.84(15)
C17 C18 C13 118.43(15)
C20 C19 H19A 109.5
C20 C19 H19B 109.5
H19A C19 H19B 109.5
C20 C19 H19C 109.5
H19A C19 H19C 109.5
H19B C19 H19C 109.5
C28 C20 C21 117.92(15)
C28 C20 C19 121.06(17)
C21 C20 C19 120.97(17)
C28 C20 Ru1 71.81(9)
C21 C20 Ru1 68.20(9)
C19 C20 Ru1 129.39(13)
C22 C21 C20 120.82(15)
C22 C21 Ru1 71.02(9)
C20 C21 Ru1 74.33(9)
C22 C21 H21 119.6
C20 C21 H21 119.6
Ru1 C21 H21 127.1
C21 C22 C23 121.81(15)
C21 C22 Ru1 71.33(9)
C23 C22 Ru1 73.11(9)
C21 C22 H22 119.1
C23 C22 H22 119.1
Ru1 C22 H22 128.9
C27 C23 C22 116.73(14)
C27 C23 C24 123.22(15)
C22 C23 C24 120.05(15)
C27 C23 Ru1 70.50(9)
C22 C23 Ru1 69.07(9)
C24 C23 Ru1 130.94(12)
C26 C24 C23 113.44(17)
C26 C24 C25 111.0(2)
C23 C24 C25 108.69(18)
C26 C24 H24 107.8
C23 C24 H24 107.8
C25 C24 H24 107.8
C24 C25 H25A 109.5
C24 C25 H25B 109.5
H25A C25 H25B 109.5
C24 C25 H25C 109.5
H25A C25 H25C 109.5
H25B C25 H25C 109.5
C24 C26 H26A 109.5
C24 C26 H26B 109.5
H26A C26 H26B 109.5
C24 C26 H26C 109.5
H26A C26 H26C 109.5
H26B C26 H26C 109.5
C23 C27 C28 121.68(15)
C23 C27 Ru1 72.36(9)
C28 C27 Ru1 73.38(9)
C23 C27 H27 119.2
C28 C27 H27 119.2
Ru1 C27 H27 127.2
C20 C28 C27 120.89(15)
C20 C28 Ru1 72.00(10)
C27 C28 Ru1 69.34(9)
C20 C28 H28 119.6
C27 C28 H28 119.6
Ru1 C28 H28 132.1
C3 N1 C2 124.31(15)
C3 N1 H1 117.8
C2 N1 H1 117.8
C3 N2 N3 121.38(13)
C3 N2 H2 119.3
N3 N2 H2 119.3
C4 N3 N2 113.28(13)
C4 N3 Ru1 130.58(11)
N2 N3 Ru1 115.42(9)
N3 Ru1 C22 154.32(6)
N3 Ru1 C21 165.71(6)
C22 Ru1 C21 37.65(6)
N3 Ru1 C27 99.37(5)
C22 Ru1 C27 67.02(6)
C21 Ru1 C27 79.55(6)
N3 Ru1 C23 119.06(5)
C22 Ru1 C23 37.83(6)
C21 Ru1 C23 68.33(6)
C27 Ru1 C23 37.14(6)
N3 Ru1 C28 104.24(5)
C22 Ru1 C28 78.51(6)
C21 Ru1 C28 66.26(6)
C27 Ru1 C28 37.28(6)
C23 Ru1 C28 67.09(6)
N3 Ru1 C20 129.00(5)
C22 Ru1 C20 67.46(6)
C21 Ru1 C20 37.47(6)
C27 Ru1 C20 66.92(6)
C23 Ru1 C20 80.16(6)
C28 Ru1 C20 36.19(6)
N3 Ru1 S1 81.40(3)
C22 Ru1 S1 87.95(5)
C21 Ru1 S1 111.33(5)
C27 Ru1 S1 122.61(4)
C23 Ru1 S1 92.60(4)
C28 Ru1 S1 159.26(5)
C20 Ru1 S1 148.38(5)
N3 Ru1 Cl1 81.73(3)
C22 Ru1 Cl1 121.21(5)
C21 Ru1 Cl1 92.15(5)
C27 Ru1 Cl1 150.13(4)
C23 Ru1 Cl1 158.96(4)
C28 Ru1 Cl1 113.23(5)
C20 Ru1 Cl1 89.03(5)
S1 Ru1 Cl1 87.186(16)
C3 S1 Ru1 99.69(5)

loop_
_geom_bond_atom_site_label_1
_geom_bond_atom_site_label_2
_geom_bond_distance
C1 C2 1.491(3)
C1 H1A 0.9600
C1 H1B 0.9600
C1 H1C 0.9600
C2 N1 1.463(2)
C2 H2A 0.9700
C2 H2B 0.9700
C3 N1 1.318(2)
C3 N2 1.3369(19)
C3 S1 1.7069(17)
C4 N3 1.2807(19)
C4 C5 1.477(2)
C4 H4 0.9300
C5 C18 1.403(2)
C5 C6 1.405(2)
C6 C7 1.423(2)
C6 C11 1.435(2)
C7 C8 1.349(3)
C7 H7 0.9300
C8 C9 1.406(3)
C8 H8 0.9300
C9 C10 1.345(3)
C9 H9 0.9300
C10 C11 1.430(3)
C10 H10 0.9300
C11 C12 1.391(3)
C12 C13 1.389(3)
C12 H12 0.9300
C13 C14 1.431(3)
C13 C18 1.436(2)
C14 C15 1.354(3)
C14 H14 0.9300
C15 C16 1.416(3)
C15 H15 0.9300
C16 C17 1.355(3)
C16 H16 0.9300
C17 C18 1.423(2)
C17 H17 0.9300
C19 C20 1.501(2)
C19 H19A 0.9600
C19 H19B 0.9600
C19 H19C 0.9600
C20 C28 1.399(2)
C20 C21 1.423(2)
C20 Ru1 2.2526(16)
C21 C22 1.401(2)
C21 Ru1 2.1723(16)
C21 H21 0.9300
C22 C23 1.424(2)
C22 Ru1 2.1682(16)
C22 H22 0.9300
C23 C27 1.407(2)
C23 C24 1.512(2)
C23 Ru1 2.2213(15)
C24 C26 1.503(3)
C24 C25 1.520(3)
C24 H24 0.9800
C25 H25A 0.9600
C25 H25B 0.9600
C25 H25C 0.9600
C26 H26A 0.9600
C26 H26B 0.9600
C26 H26C 0.9600
C27 C28 1.422(2)
C27 Ru1 2.1973(16)
C27 H27 0.9300
C28 Ru1 2.2503(16)
C28 H28 0.9300
Cl1 Ru1 2.4122(4)
N1 H1 0.8600
N2 N3 1.3929(17)
N2 H2 0.8600
N3 Ru1 2.1444(12)
Ru1 S1 2.3524(4)

loop_
_geom_torsion_atom_site_label_1
_geom_torsion_atom_site_label_2
_geom_torsion_atom_site_label_3
_geom_torsion_atom_site_label_4
_geom_torsion
N3 C4 C5 C18 94.5(2)
N3 C4 C5 C6 -89.3(2)
C18 C5 C6 C7 177.00(15)
C4 C5 C6 C7 0.9(2)
C18 C5 C6 C11 -4.0(2)
C4 C5 C6 C11 179.84(14)
C5 C6 C7 C8 178.28(17)
C11 C6 C7 C8 -0.7(3)
C6 C7 C8 C9 -0.5(3)
C7 C8 C9 C10 1.4(4)
C8 C9 C10 C11 -1.0(3)
C9 C10 C11 C12 179.1(2)
C9 C10 C11 C6 -0.1(3)
C5 C6 C11 C12 2.7(2)
C7 C6 C11 C12 -178.28(16)
C5 C6 C11 C10 -178.02(16)
C7 C6 C11 C10 1.0(2)
C10 C11 C12 C13 -179.67(18)
C6 C11 C12 C13 -0.4(3)
C11 C12 C13 C14 179.59(18)
C11 C12 C13 C18 -0.6(3)
C12 C13 C14 C15 -179.9(2)
C18 C13 C14 C15 0.2(3)
C13 C14 C15 C16 -0.1(4)
C14 C15 C16 C17 -0.4(4)
C15 C16 C17 C18 0.8(3)
C6 C5 C18 C17 -178.01(16)
C4 C5 C18 C17 -2.0(2)
C6 C5 C18 C13 3.0(2)
C4 C5 C18 C13 179.05(14)
C16 C17 C18 C5 -179.64(18)
C16 C17 C18 C13 -0.7(3)
C12 C13 C18 C5 -0.7(2)
C14 C13 C18 C5 179.17(16)
C12 C13 C18 C17 -179.68(16)
C14 C13 C18 C17 0.2(2)
C28 C20 C21 C22 -2.2(2)
C19 C20 C21 C22 -179.74(17)
Ru1 C20 C21 C22 -55.89(14)
C28 C20 C21 Ru1 53.67(14)
C19 C20 C21 Ru1 -123.86(17)
C20 C21 C22 C23 2.2(3)
Ru1 C21 C22 C23 -55.22(14)
C20 C21 C22 Ru1 57.46(15)
C21 C22 C23 C27 0.8(2)
Ru1 C22 C23 C27 -53.65(13)
C21 C22 C23 C24 -179.48(16)
Ru1 C22 C23 C24 126.10(15)
C21 C22 C23 Ru1 54.42(15)
C27 C23 C24 C26 20.9(3)
C22 C23 C24 C26 -158.8(2)
Ru1 C23 C24 C26 -71.4(2)
C27 C23 C24 C25 -103.1(2)
C22 C23 C24 C25 77.2(2)
Ru1 C23 C24 C25 164.61(16)
C22 C23 C27 C28 -3.8(2)
C24 C23 C27 C28 176.49(16)
Ru1 C23 C27 C28 -56.71(14)
C22 C23 C27 Ru1 52.94(13)
C24 C23 C27 Ru1 -126.80(16)
C21 C20 C28 C27 -0.7(2)
C19 C20 C28 C27 176.78(16)
Ru1 C20 C28 C27 51.19(14)
C21 C20 C28 Ru1 -51.94(14)
C19 C20 C28 Ru1 125.59(17)
C23 C27 C28 C20 3.9(2)
Ru1 C27 C28 C20 -52.37(14)
C23 C27 C28 Ru1 56.23(14)
N2 C3 N1 C2 174.18(15)
S1 C3 N1 C2 -7.8(2)
C1 C2 N1 C3 -95.0(2)
N1 C3 N2 N3 175.15(14)
S1 C3 N2 N3 -2.9(2)
C5 C4 N3 N2 176.87(15)
C5 C4 N3 Ru1 -13.5(2)
C3 N2 N3 C4 -175.87(14)
C3 N2 N3 Ru1 12.80(18)
C4 N3 Ru1 C22 111.20(17)
N2 N3 Ru1 C22 -79.31(16)
C4 N3 Ru1 C21 -28.5(3)
N2 N3 Ru1 C21 141.0(2)
C4 N3 Ru1 C27 55.93(15)
N2 N3 Ru1 C27 -134.58(10)
C4 N3 Ru1 C23 89.57(15)
N2 N3 Ru1 C23 -100.94(11)
C4 N3 Ru1 C28 18.14(15)
N2 N3 Ru1 C28 -172.37(10)
C4 N3 Ru1 C20 -11.88(17)
N2 N3 Ru1 C20 157.61(10)
C4 N3 Ru1 S1 177.77(14)
N2 N3 Ru1 S1 -12.74(10)
C4 N3 Ru1 Cl1 -93.85(14)
N2 N3 Ru1 Cl1 75.64(10)
C21 C22 Ru1 N3 -164.85(11)
C23 C22 Ru1 N3 -31.70(17)
C23 C22 Ru1 C21 133.15(15)
C21 C22 Ru1 C27 -103.12(11)
C23 C22 Ru1 C27 30.03(9)
C21 C22 Ru1 C23 -133.15(15)
C21 C22 Ru1 C28 -65.85(10)
C23 C22 Ru1 C28 67.30(10)
C21 C22 Ru1 C20 -29.69(10)
C23 C22 Ru1 C20 103.47(11)
C21 C22 Ru1 S1 129.95(10)
C23 C22 Ru1 S1 -96.90(9)
C21 C22 Ru1 Cl1 44.48(11)
C23 C22 Ru1 Cl1 177.64(8)
C22 C21 Ru1 N3 152.69(19)
C20 C21 Ru1 N3 21.4(3)
C20 C21 Ru1 C22 -131.25(15)
C22 C21 Ru1 C27 65.75(10)
C20 C21 Ru1 C27 -65.50(10)
C22 C21 Ru1 C23 28.78(10)
C20 C21 Ru1 C23 -102.47(11)
C22 C21 Ru1 C28 102.34(11)
C20 C21 Ru1 C28 -28.90(10)
C22 C21 Ru1 C20 131.25(15)
C22 C21 Ru1 S1 -55.33(10)
C20 C21 Ru1 S1 173.42(9)
C22 C21 Ru1 Cl1 -143.15(9)
C20 C21 Ru1 Cl1 85.60(10)
C23 C27 Ru1 N3 126.69(9)
C28 C27 Ru1 N3 -101.24(9)
C23 C27 Ru1 C22 -30.55(9)
C28 C27 Ru1 C22 101.52(11)
C23 C27 Ru1 C21 -67.77(10)
C28 C27 Ru1 C21 64.30(10)
C28 C27 Ru1 C23 132.07(14)
C23 C27 Ru1 C28 -132.07(14)
C23 C27 Ru1 C20 -104.77(11)
C28 C27 Ru1 C20 27.30(9)
C23 C27 Ru1 S1 40.95(10)
C28 C27 Ru1 S1 173.02(7)
C23 C27 Ru1 Cl1 -143.62(9)
C28 C27 Ru1 Cl1 -11.55(15)
C27 C23 Ru1 N3 -64.84(10)
C22 C23 Ru1 N3 164.90(9)
C24 C23 Ru1 N3 52.69(17)
C27 C23 Ru1 C22 130.26(14)
C24 C23 Ru1 C22 -112.21(19)
C27 C23 Ru1 C21 101.61(11)
C22 C23 Ru1 C21 -28.65(10)
C24 C23 Ru1 C21 -140.86(17)
C22 C23 Ru1 C27 -130.26(14)
C24 C23 Ru1 C27 117.53(19)
C27 C23 Ru1 C28 29.21(9)
C22 C23 Ru1 C28 -101.05(11)
C24 C23 Ru1 C28 146.74(17)
C27 C23 Ru1 C20 64.53(10)
C22 C23 Ru1 C20 -65.73(10)
C24 C23 Ru1 C20 -177.94(17)
C27 C23 Ru1 S1 -146.45(9)
C22 C23 Ru1 S1 83.29(9)
C24 C23 Ru1 S1 -28.92(15)
C27 C23 Ru1 Cl1 124.62(12)
C22 C23 Ru1 Cl1 -5.64(18)
C24 C23 Ru1 Cl1 -117.85(16)
C20 C28 Ru1 N3 -138.83(10)
C27 C28 Ru1 N3 86.78(10)
C20 C28 Ru1 C22 67.37(10)
C27 C28 Ru1 C22 -67.01(10)
C20 C28 Ru1 C21 29.86(10)
C27 C28 Ru1 C21 -104.52(11)
C20 C28 Ru1 C27 134.38(15)
C20 C28 Ru1 C23 105.27(11)
C27 C28 Ru1 C23 -29.12(9)
C27 C28 Ru1 C20 -134.38(15)
C20 C28 Ru1 S1 117.59(13)
C27 C28 Ru1 S1 -16.80(18)
C20 C28 Ru1 Cl1 -51.84(10)
C27 C28 Ru1 Cl1 173.77(8)
C28 C20 Ru1 N3 55.19(12)
C21 C20 Ru1 N3 -173.33(9)
C19 C20 Ru1 N3 -60.5(2)
C28 C20 Ru1 C22 -101.66(11)
C21 C20 Ru1 C22 29.82(10)
C19 C20 Ru1 C22 142.69(19)
C28 C20 Ru1 C21 -131.48(15)
C19 C20 Ru1 C21 112.9(2)
C28 C20 Ru1 C27 -28.07(10)
C21 C20 Ru1 C27 103.41(11)
C19 C20 Ru1 C27 -143.72(19)
C28 C20 Ru1 C23 -64.41(10)
C21 C20 Ru1 C23 67.07(10)
C19 C20 Ru1 C23 179.94(19)
C21 C20 Ru1 C28 131.48(15)
C19 C20 Ru1 C28 -115.7(2)
C28 C20 Ru1 S1 -143.23(9)
C21 C20 Ru1 S1 -11.75(15)
C19 C20 Ru1 S1 101.12(18)
C28 C20 Ru1 Cl1 133.73(9)
C21 C20 Ru1 Cl1 -94.80(10)
C19 C20 Ru1 Cl1 18.07(17)
N1 C3 S1 Ru1 175.15(13)
N2 C3 S1 Ru1 -6.93(13)
N3 Ru1 S1 C3 9.40(6)
C22 Ru1 S1 C3 165.96(7)
C21 Ru1 S1 C3 -163.86(7)
C27 Ru1 S1 C3 105.07(7)
C23 Ru1 S1 C3 128.41(7)
C28 Ru1 S1 C3 117.07(13)
C20 Ru1 S1 C3 -156.22(10)
Cl1 Ru1 S1 C3 -72.65(5)
